data_4116995
loop_
_publ_author_name
'Jos\'e Barluenga'
'Isidro Llorente'
'Lorenzo J. Alvarez-Garc\'ia'
'Jos\'e M. Gonz\'alez'
'Pedro J. Campos'
'M. Rosario D\'iaz'
'Santiago Garc\'ia-Granda'

_publ_section_title
;
 Reactions of (tert-Butyldimethylsilyl)alkynes with IPy2BF4: Selective
 Synthesis of Novel Head-to-Head Dimers
;
_journal_name_full 'Journal of the American Chemical Society'
_journal_page_first 6933
_journal_page_last 6934
_journal_paper_doi 10.1021/ja970108n
_journal_volume 119
_journal_year 1997
_chemical_compound_source syntesis
_chemical_formula_sum 'C24 H26 I2'
_chemical_formula_weight 568.25
_chemical_name_systematic
; 
 ? 
;
_space_group_IT_number 14
_symmetry_cell_setting monoclinic
_symmetry_space_group_name_Hall '-P 2ybc'
_symmetry_space_group_name_H-M 'P 1 21/c 1'
_atom_sites_solution_hydrogens geom
_atom_sites_solution_primary direct
_atom_sites_solution_secondary difmap
_audit_creation_method SHELXL
_cell_angle_alpha 90.00
_cell_angle_beta 95.66(2)
_cell_angle_gamma 90.00
_cell_formula_units_Z 8
_cell_length_a 35.790(8)
_cell_length_b 10.502(5)
_cell_length_c 12.401(3)
_cell_measurement_reflns_used 25
_cell_measurement_temperature 293(2)
_cell_measurement_theta_max 24.97
_cell_measurement_theta_min 0.57
_cell_volume 4638(3)
_computing_cell_refinement 'DIRDIF (Beurskens, 1992)'
_computing_data_collection
;
CAD-4 Diffractometer Control Software (Enraf-Nonius, 1994)
;
_computing_data_reduction 'REFLEX (Local Programs)'
_computing_molecular_graphics 'EUCLID package (Speck, 1982)'
_computing_publication_material 'SHELXL-93, PARST'
_computing_structure_refinement
; 
SHELXL93 (Sheldrick, 1993). Further geometrical calculations were
made with PARST (Nardelli, 1983).
;
_computing_structure_solution 'SHELXS-86 (Sheldrick, 1990)'
_diffrn_ambient_temperature 293(2)
_diffrn_measurement_device 'Enraf-Nonius CAD-4 diffractometer'
_diffrn_measurement_method '\w-2\q scan technique'
_diffrn_radiation_monochromator graphite
_diffrn_radiation_source 'fine-focus sealed tube'
_diffrn_radiation_type MoK\a
_diffrn_radiation_wavelength 0.71073
_diffrn_reflns_av_R_equivalents 0.099
_diffrn_reflns_av_sigmaI/netI 0.3308
_diffrn_reflns_limit_h_max 42
_diffrn_reflns_limit_h_min 0
_diffrn_reflns_limit_k_max 12
_diffrn_reflns_limit_k_min 0
_diffrn_reflns_limit_l_max 14
_diffrn_reflns_limit_l_min -14
_diffrn_reflns_number 9082
_diffrn_reflns_theta_max 24.97
_diffrn_reflns_theta_min 0.57
_diffrn_standards_decay_% 7
_diffrn_standards_interval_count 200
_diffrn_standards_interval_time 3600
_diffrn_standards_number 3
_exptl_absorpt_coefficient_mu 2.717
_exptl_absorpt_correction_T_max 1.00
_exptl_absorpt_correction_T_min 0.35
_exptl_absorpt_correction_type 'DIFABS (Walker, Stuart, 1983)'
_exptl_crystal_colour yellow
_exptl_crystal_density_diffrn 1.627
_exptl_crystal_density_meas ?
_exptl_crystal_description 'prismatic plate'
_exptl_crystal_F_000 1104
_exptl_crystal_size_max 0.33
_exptl_crystal_size_mid 0.30
_exptl_crystal_size_min 0.13
_refine_diff_density_max 0.970
_refine_diff_density_min -1.700
_refine_diff_density_rms 0.175
_refine_ls_extinction_method none
_refine_ls_goodness_of_fit_all 0.894
_refine_ls_goodness_of_fit_obs 1.222
_refine_ls_hydrogen_treatment 'isotropic common, riding'
_refine_ls_matrix_type full
_refine_ls_number_parameters 470
_refine_ls_number_reflns 8158
_refine_ls_number_restraints 0
_refine_ls_restrained_S_all 0.894
_refine_ls_restrained_S_obs 1.222
_refine_ls_R_factor_all 0.1325
_refine_ls_R_factor_obs 0.0569
_refine_ls_shift/esd_max -0.003
_refine_ls_shift/esd_mean 0.000
_refine_ls_structure_factor_coef Fsqd
_refine_ls_weighting_details 'w=1/[\s^2^(Fo^2^)+(0.1036P)^2^+0.0000P] where P=(Fo^2^+2Fc^2^)/3'
_refine_ls_weighting_scheme calc
_refine_ls_wR_factor_all 0.1634
_refine_ls_wR_factor_obs 0.1524
_reflns_number_observed 4034
_reflns_number_total 8158
_reflns_observed_criterion >2sigma(I)
_cod_data_source_file ja970108n.cif
_cod_data_source_block 4c
_cod_depositor_comments
;
The following automatic conversions were performed:

'_exptl_crystal_density_meas' value 'none' was changed to '?' - the
value is perceived as not measured.

Automatic conversion script
Id: cif_fix_values 3008 2015-01-20 13:52:24Z robertas 

The following automatic conversions were performed:

'_refine_ls_weighting_scheme' value 'calc
w=1/[\s^2^(Fo^2^)+(0.1036P)^2^+0.0000P] where P=(Fo^2^+2Fc^2^)/3' was
changed to 'calc'. New tag '_refine_ls_weighting_details' was
created. The value of the new tag was set to
'w=1/[\s^2^(Fo^2^)+(0.1036P)^2^+0.0000P] where P=(Fo^2^+2Fc^2^)/3'.

Automatic conversion script
Id: cif_fix_values 3143 2015-03-26 13:38:13Z robertas 
;
_cod_original_cell_volume 4638.4(26)
_cod_database_code 4116995

loop_
_symmetry_equiv_pos_as_xyz
'x, y, z'
'-x, y+1/2, -z+1/2'
'-x, -y, -z'
'x, -y-1/2, z-1/2'

loop_
_atom_site_aniso_label
_atom_site_aniso_U_11
_atom_site_aniso_U_22
_atom_site_aniso_U_33
_atom_site_aniso_U_23
_atom_site_aniso_U_13
_atom_site_aniso_U_12
I1 0.0895(4) 0.1063(5) 0.0595(3) -0.0196(3) -0.0099(3) 0.0274(3)
I2 0.0859(4) 0.0905(4) 0.0611(4) -0.0027(3) -0.0004(3) 0.0280(3)
I3 0.0831(4) 0.0980(4) 0.0499(3) -0.0227(3) -0.0121(2) 0.0164(3)
I4 0.0740(4) 0.0930(4) 0.0503(3) -0.0062(3) -0.0044(2) 0.0246(3)
C1 0.069(5) 0.040(4) 0.056(4) 0.006(3) -0.007(3) -0.004(3)
C2 0.050(4) 0.056(4) 0.059(5) 0.015(3) -0.011(3) 0.010(3)
C3 0.062(4) 0.053(4) 0.067(5) 0.016(4) -0.008(4) 0.013(3)
C4 0.063(4) 0.038(4) 0.064(5) 0.008(3) -0.010(4) 0.000(3)
C5 0.055(4) 0.062(4) 0.037(4) 0.008(3) -0.013(3) -0.004(3)
C6 0.054(4) 0.060(4) 0.042(4) 0.005(3) -0.003(3) -0.002(3)
C7 0.050(4) 0.059(4) 0.051(4) 0.008(3) -0.009(3) -0.004(3)
C8 0.059(4) 0.071(5) 0.062(5) 0.014(4) -0.008(4) -0.006(4)
C11 0.063(4) 0.054(4) 0.056(4) 0.007(3) -0.011(3) -0.002(4)
C12 0.059(4) 0.043(4) 0.066(4) 0.007(3) -0.006(3) 0.004(3)
C13 0.051(4) 0.055(5) 0.065(5) 0.011(3) -0.010(3) 0.007(3)
C14 0.061(4) 0.062(5) 0.059(5) 0.019(4) -0.003(3) -0.005(4)
C15 0.084(5) 0.036(4) 0.090(6) 0.012(4) -0.019(4) -0.008(3)
C16 0.081(5) 0.049(5) 0.086(6) 0.023(4) -0.012(4) 0.000(4)
C17 0.059(5) 0.077(6) 0.087(6) 0.000(5) -0.024(4) -0.015(4)
C18 0.073(7) 0.487(29) 0.137(11) -0.033(15) -0.021(7) -0.099(12)
C19 0.168(14) 0.258(19) 0.151(12) -0.054(13) -0.087(10) 0.048(12)
C20 0.346(20) 0.123(10) 0.374(23) 0.109(13) -0.333(20) -0.107(13)
C21 0.058(4) 0.039(4) 0.058(4) 0.006(3) -0.012(3) -0.009(3)
C22 0.059(4) 0.062(5) 0.049(4) 0.001(3) 0.000(3) -0.002(4)
C23 0.048(4) 0.069(5) 0.049(4) 0.003(3) -0.003(3) 0.004(3)
C24 0.049(4) 0.040(4) 0.054(4) 0.010(3) -0.008(3) -0.015(3)
C25 0.064(5) 0.056(5) 0.049(4) -0.009(3) -0.003(3) -0.008(3)
C26 0.064(5) 0.054(4) 0.065(5) -0.004(3) 0.008(4) 0.000(3)
C27 0.073(5) 0.056(4) 0.057(4) 0.015(4) -0.011(3) -0.008(4)
C28 0.115(7) 0.067(6) 0.124(8) -0.006(6) -0.050(6) -0.036(5)
C29 0.059(5) 0.093(6) 0.097(6) 0.027(5) -0.022(4) -0.003(4)
C30 0.092(6) 0.094(6) 0.059(5) 0.013(4) -0.019(4) -0.014(5)
C31 0.054(4) 0.052(4) 0.036(3) 0.005(3) 0.004(3) -0.001(3)
C32 0.064(4) 0.042(4) 0.042(4) 0.002(3) -0.007(3) 0.002(3)
C33 0.054(4) 0.052(4) 0.047(4) 0.004(3) -0.010(3) -0.002(3)
C34 0.046(4) 0.042(4) 0.051(4) 0.002(3) -0.002(3) -0.003(3)
C35 0.059(4) 0.053(4) 0.066(4) 0.001(4) -0.009(3) -0.010(4)
C36 0.066(4) 0.046(4) 0.069(5) 0.009(4) -0.018(4) -0.001(4)
C37 0.057(4) 0.062(5) 0.053(4) 0.009(4) -0.014(3) -0.004(4)
C38 0.075(6) 0.135(9) 0.111(8) -0.003(6) -0.034(5) 0.007(6)
C39 0.128(8) 0.096(7) 0.095(7) 0.004(6) -0.064(6) -0.035(7)
C40 0.124(8) 0.135(9) 0.067(6) 0.028(6) -0.050(5) -0.041(7)
C41 0.047(4) 0.049(4) 0.066(5) 0.016(4) -0.010(3) -0.013(3)
C42 0.054(4) 0.094(6) 0.061(5) 0.008(4) -0.009(3) -0.006(4)
C43 0.054(4) 0.078(6) 0.071(5) -0.006(4) -0.007(4) 0.011(4)
C44 0.052(4) 0.054(4) 0.058(4) 0.002(3) -0.010(3) 0.001(3)
C45 0.057(4) 0.063(5) 0.062(5) -0.018(4) -0.009(3) -0.006(4)
C46 0.047(4) 0.063(5) 0.073(5) -0.008(4) -0.007(3) -0.006(3)
C47 0.063(5) 0.061(5) 0.081(6) -0.014(4) -0.028(4) 0.000(4)
C48 0.104(8) 0.187(12) 0.148(10) -0.049(9) -0.069(7) 0.056(8)
C49 0.168(12) 0.304(19) 0.121(10) 0.049(13) -0.086(9) 0.025(13)
C50 0.174(12) 0.101(9) 0.415(24) -0.058(12) -0.225(15) 0.018(8)

loop_
_atom_site_label
_atom_site_type_symbol
_atom_site_fract_x
_atom_site_fract_y
_atom_site_fract_z
_atom_site_U_iso_or_equiv
_atom_site_thermal_displace_type
_atom_site_occupancy
_atom_site_calc_flag
_atom_site_refinement_flags
I1 I 0.22539(2) 0.50485(6) 0.89898(4) 0.0863(2) Uani 1 d .
I2 I 0.28378(2) 0.27498(6) 0.60529(4) 0.0796(2) Uani 1 d .
I3 I 0.27515(2) 0.72362(6) 0.61034(4) 0.0783(2) Uani 1 d .
I4 I 0.221896(14) 1.00403(5) 0.88212(4) 0.0731(2) Uani 1 d .
C1 C 0.2338(2) 0.4010(6) 0.7564(5) 0.056(2) Uani 1 d .
C2 C 0.2685(2) 0.3641(6) 0.7471(5) 0.056(2) Uani 1 d .
C3 C 0.3003(2) 0.3851(6) 0.8237(6) 0.062(2) Uani 1 d .
C4 C 0.3286(2) 0.4014(6) 0.8840(5) 0.056(2) Uani 1 d .
C5 C 0.2688(2) 0.8472(6) 0.7397(5) 0.052(2) Uani 1 d .
C6 C 0.2346(2) 0.8943(6) 0.7472(5) 0.053(2) Uani 1 d .
C7 C 0.2027(2) 0.8745(6) 0.6731(5) 0.055(2) Uani 1 d .
C8 C 0.1750(2) 0.8621(7) 0.6138(6) 0.065(2) Uani 1 d .
C11 C 0.2002(2) 0.3830(7) 0.6803(5) 0.059(2) Uani 1 d .
C12 C 0.1777(2) 0.4827(6) 0.6438(6) 0.057(2) Uani 1 d .
H12 H 0.1834(2) 0.5641(6) 0.6699(6) 0.126(5) Uiso 1 calc R
C13 C 0.1471(2) 0.4660(6) 0.5703(5) 0.058(2) Uani 1 d .
H13 H 0.1324(2) 0.5360(6) 0.5481(5) 0.126(5) Uiso 1 calc R
C14 C 0.1374(2) 0.3452(7) 0.5274(6) 0.061(2) Uani 1 d .
C15 C 0.1596(2) 0.2439(6) 0.5663(6) 0.072(2) Uani 1 d .
H15 H 0.1537(2) 0.1618(6) 0.5425(6) 0.126(5) Uiso 1 calc R
C16 C 0.1903(2) 0.2639(7) 0.6397(6) 0.073(2) Uani 1 d .
H16 H 0.2050(2) 0.1944(7) 0.6631(6) 0.126(5) Uiso 1 calc R
C17 C 0.1046(2) 0.3249(8) 0.4422(7) 0.076(2) Uani 1 d .
C18 C 0.0718(3) 0.2867(16) 0.4934(9) 0.234(9) Uani 1 d .
H181 H 0.0778(3) 0.2143(16) 0.5390(9) 0.126(5) Uiso 1 calc R
H182 H 0.0519(3) 0.2647(16) 0.4387(9) 0.126(5) Uiso 1 calc R
H183 H 0.0638(3) 0.3558(16) 0.5363(9) 0.126(5) Uiso 1 calc R
C19 C 0.1116(4) 0.2172(13) 0.3650(10) 0.199(7) Uani 1 d .
H191 H 0.1172(4) 0.1405(13) 0.4055(10) 0.126(5) Uiso 1 calc R
H192 H 0.1324(4) 0.2386(13) 0.3253(10) 0.126(5) Uiso 1 calc R
H193 H 0.0896(4) 0.2045(13) 0.3153(10) 0.126(5) Uiso 1 calc R
C20 C 0.0969(4) 0.4311(11) 0.3744(12) 0.305(14) Uani 1 d .
H201 H 0.1191(4) 0.4544(11) 0.3415(12) 0.126(5) Uiso 1 calc R
H202 H 0.0891(4) 0.5012(11) 0.4165(12) 0.126(5) Uiso 1 calc R
H203 H 0.0772(4) 0.4101(11) 0.3189(12) 0.126(5) Uiso 1 calc R
C21 C 0.3623(2) 0.4139(6) 0.9557(5) 0.053(2) Uani 1 d .
C22 C 0.3963(2) 0.3793(6) 0.9220(5) 0.057(2) Uani 1 d .
H22 H 0.3974(2) 0.3529(6) 0.8508(5) 0.126(5) Uiso 1 calc R
C23 C 0.4287(2) 0.3830(6) 0.9923(5) 0.056(2) Uani 1 d .
H23 H 0.4512(2) 0.3560(6) 0.9683(5) 0.126(5) Uiso 1 calc R
C24 C 0.4283(2) 0.4262(6) 1.0978(5) 0.049(2) Uani 1 d .
C25 C 0.3942(2) 0.4629(6) 1.1293(6) 0.057(2) Uani 1 d .
H25 H 0.3931(2) 0.4912(6) 1.1999(6) 0.126(5) Uiso 1 calc R
C26 C 0.3616(2) 0.4596(6) 1.0611(6) 0.061(2) Uani 1 d .
H26 H 0.3392(2) 0.4877(6) 1.0849(6) 0.126(5) Uiso 1 calc R
C27 C 0.4634(2) 0.4283(7) 1.1780(5) 0.063(2) Uani 1 d .
C28 C 0.4732(2) 0.5642(8) 1.2120(7) 0.106(3) Uani 1 d .
H281 H 0.4953(2) 0.5642(8) 1.2625(7) 0.126(5) Uiso 1 calc R
H282 H 0.4527(2) 0.6009(8) 1.2457(7) 0.126(5) Uiso 1 calc R
H283 H 0.4777(2) 0.6134(8) 1.1493(7) 0.126(5) Uiso 1 calc R
C29 C 0.4976(2) 0.3667(8) 1.1313(6) 0.085(3) Uani 1 d .
H291 H 0.4916(2) 0.2808(8) 1.1097(6) 0.126(5) Uiso 1 calc R
H292 H 0.5187(2) 0.3666(8) 1.1856(6) 0.126(5) Uiso 1 calc R
H293 H 0.5038(2) 0.4146(8) 1.0695(6) 0.126(5) Uiso 1 calc R
C30 C 0.4558(2) 0.3466(8) 1.2778(6) 0.084(2) Uani 1 d .
H301 H 0.4497(2) 0.2611(8) 1.2548(6) 0.126(5) Uiso 1 calc R
H302 H 0.4351(2) 0.3824(8) 1.3114(6) 0.126(5) Uiso 1 calc R
H303 H 0.4777(2) 0.3456(8) 1.3288(6) 0.126(5) Uiso 1 calc R
C31 C 0.3032(2) 0.8680(6) 0.8152(5) 0.047(2) Uani 1 d .
C32 C 0.3239(2) 0.7641(6) 0.8600(5) 0.050(2) Uani 1 d .
H32 H 0.3167(2) 0.6816(6) 0.8401(5) 0.126(5) Uiso 1 calc R
C33 C 0.3550(2) 0.7836(6) 0.9336(5) 0.052(2) Uani 1 d .
H33 H 0.3684(2) 0.7136(6) 0.9626(5) 0.126(5) Uiso 1 calc R
C34 C 0.3668(2) 0.9060(6) 0.9655(5) 0.0467(15) Uani 1 d .
C35 C 0.3465(2) 1.0076(7) 0.9176(5) 0.060(2) Uani 1 d .
H35 H 0.3538(2) 1.0903(7) 0.9366(5) 0.126(5) Uiso 1 calc R
C36 C 0.3163(2) 0.9890(6) 0.8436(6) 0.062(2) Uani 1 d .
H36 H 0.3040(2) 1.0594(6) 0.8112(6) 0.126(5) Uiso 1 calc R
C37 C 0.3995(2) 0.9203(7) 1.0541(5) 0.059(2) Uani 1 d .
C38 C 0.4343(2) 0.8549(9) 1.0179(8) 0.110(3) Uani 1 d .
H381 H 0.4408(2) 0.8934(9) 0.9520(8) 0.126(5) Uiso 1 calc R
H382 H 0.4291(2) 0.7661(9) 1.0056(8) 0.126(5) Uiso 1 calc R
H383 H 0.4548(2) 0.8642(9) 1.0732(8) 0.126(5) Uiso 1 calc R
C39 C 0.4101(3) 1.0610(9) 1.0775(7) 0.111(3) Uani 1 d .
H391 H 0.4169(3) 1.1004(9) 1.0124(7) 0.126(5) Uiso 1 calc R
H392 H 0.4310(3) 1.0648(9) 1.1324(7) 0.126(5) Uiso 1 calc R
H393 H 0.3891(3) 1.1050(9) 1.1022(7) 0.126(5) Uiso 1 calc R
C40 C 0.3890(3) 0.8611(9) 1.1572(6) 0.113(4) Uani 1 d .
H401 H 0.3671(3) 0.9028(9) 1.1793(6) 0.126(5) Uiso 1 calc R
H402 H 0.4094(3) 0.8704(9) 1.2129(6) 0.126(5) Uiso 1 calc R
H403 H 0.3837(3) 0.7723(9) 1.1453(6) 0.126(5) Uiso 1 calc R
C41 C 0.1405(2) 0.8507(6) 0.5424(6) 0.055(2) Uani 1 d .
C42 C 0.1071(2) 0.9002(7) 0.5730(6) 0.070(2) Uani 1 d .
H42 H 0.1064(2) 0.9367(7) 0.6411(6) 0.126(5) Uiso 1 calc R
C43 C 0.0749(2) 0.8947(7) 0.5016(6) 0.069(2) Uani 1 d .
H43 H 0.0527(2) 0.9279(7) 0.5231(6) 0.126(5) Uiso 1 calc R
C44 C 0.0745(2) 0.8413(6) 0.3986(5) 0.056(2) Uani 1 d .
C45 C 0.1078(2) 0.7935(7) 0.3696(6) 0.062(2) Uani 1 d .
H45 H 0.1086(2) 0.7588(7) 0.3008(6) 0.126(5) Uiso 1 calc R
C46 C 0.1406(2) 0.7959(7) 0.4412(6) 0.062(2) Uani 1 d .
H46 H 0.1626(2) 0.7603(7) 0.4205(6) 0.126(5) Uiso 1 calc R
C47 C 0.0391(2) 0.8399(7) 0.3191(7) 0.071(2) Uani 1 d .
C48 C 0.0078(3) 0.9147(11) 0.3557(8) 0.152(5) Uani 1 d .
H481 H 0.0162(3) 0.9998(11) 0.3729(8) 0.126(5) Uiso 1 calc R
H482 H -0.0006(3) 0.8756(11) 0.4188(8) 0.126(5) Uiso 1 calc R
H483 H -0.0125(3) 0.9175(11) 0.2990(8) 0.126(5) Uiso 1 calc R
C49 C 0.0475(3) 0.9129(15) 0.2170(9) 0.204(7) Uani 1 d .
H491 H 0.0549(3) 0.9984(15) 0.2363(9) 0.126(5) Uiso 1 calc R
H492 H 0.0253(3) 0.9149(15) 0.1666(9) 0.126(5) Uiso 1 calc R
H493 H 0.0673(3) 0.8711(15) 0.1843(9) 0.126(5) Uiso 1 calc R
C50 C 0.0280(3) 0.7131(10) 0.2925(12) 0.247(10) Uani 1 d .
H501 H 0.0490(3) 0.6672(10) 0.2690(12) 0.126(5) Uiso 1 calc R
H502 H 0.0079(3) 0.7142(10) 0.2353(12) 0.126(5) Uiso 1 calc R
H503 H 0.0197(3) 0.6723(10) 0.3551(12) 0.126(5) Uiso 1 calc R

loop_
_atom_type_symbol
_atom_type_description
_atom_type_scat_dispersion_real
_atom_type_scat_dispersion_imag
_atom_type_scat_source
C C 0.0033 0.0016 'International Tables Vol C Tables 4.2.6.8 and 6.1.1.4'
H H 0.0000 0.0000 'International Tables Vol C Tables 4.2.6.8 and 6.1.1.4'
I I -0.4742 1.8119 'International Tables Vol C Tables 4.2.6.8 and 6.1.1.4'

loop_
_geom_angle_atom_site_label_1
_geom_angle_atom_site_label_2
_geom_angle_atom_site_label_3
_geom_angle
C2 C1 C11 128.7(7)
C2 C1 I1 115.9(5)
C11 C1 I1 115.3(5)
C1 C2 C3 126.4(7)
C1 C2 I2 121.9(5)
C3 C2 I2 111.6(5)
C4 C3 C2 176.3(8)
C3 C4 C21 177.1(7)
C6 C5 C31 127.6(6)
C6 C5 I3 117.1(4)
C31 C5 I3 115.3(5)
C5 C6 C7 126.2(6)
C5 C6 I4 121.9(5)
C7 C6 I4 111.9(5)
C8 C7 C6 176.7(8)
C7 C8 C41 178.2(8)
C12 C11 C16 116.7(6)
C12 C11 C1 122.2(6)
C16 C11 C1 121.1(6)
C13 C12 C11 122.0(6)
C12 C13 C14 121.3(6)
C15 C14 C13 116.7(6)
C15 C14 C17 120.9(7)
C13 C14 C17 122.4(7)
C16 C15 C14 120.5(7)
C15 C16 C11 122.7(7)
C20 C17 C18 111.1(10)
C20 C17 C14 113.5(7)
C18 C17 C14 109.9(7)
C20 C17 C19 104.4(10)
C18 C17 C19 105.2(9)
C14 C17 C19 112.4(7)
C22 C21 C26 118.4(6)
C22 C21 C4 120.2(6)
C26 C21 C4 121.4(6)
C21 C22 C23 120.9(6)
C22 C23 C24 121.4(6)
C25 C24 C23 116.8(6)
C25 C24 C27 120.6(6)
C23 C24 C27 122.5(6)
C26 C25 C24 122.9(6)
C25 C26 C21 119.6(7)
C28 C27 C24 110.3(6)
C28 C27 C29 109.2(6)
C24 C27 C29 112.4(6)
C28 C27 C30 110.6(6)
C24 C27 C30 108.2(6)
C29 C27 C30 106.1(6)
C36 C31 C32 117.4(6)
C36 C31 C5 122.1(6)
C32 C31 C5 120.5(6)
C33 C32 C31 120.3(6)
C32 C33 C34 121.6(6)
C35 C34 C33 117.0(6)
C35 C34 C37 124.1(6)
C33 C34 C37 118.8(6)
C36 C35 C34 121.6(7)
C35 C36 C31 121.8(6)
C40 C37 C38 110.1(7)
C40 C37 C34 109.4(6)
C38 C37 C34 109.4(6)
C40 C37 C39 108.3(7)
C38 C37 C39 106.9(7)
C34 C37 C39 112.6(6)
C46 C41 C42 118.9(6)
C46 C41 C8 120.8(6)
C42 C41 C8 120.3(7)
C43 C42 C41 119.6(7)
C42 C43 C44 122.3(7)
C45 C44 C43 117.3(6)
C45 C44 C47 120.8(6)
C43 C44 C47 121.9(6)
C44 C45 C46 121.4(6)
C41 C46 C45 120.5(6)
C50 C47 C48 111.5(9)
C50 C47 C44 110.7(7)
C48 C47 C44 113.7(7)
C50 C47 C49 110.5(10)
C48 C47 C49 101.7(9)
C44 C47 C49 108.2(7)

loop_
_geom_bond_atom_site_label_1
_geom_bond_atom_site_label_2
_geom_bond_distance
I1 C1 2.123(7)
I2 C2 2.111(7)
I3 C5 2.093(6)
I4 C6 2.117(6)
C1 C2 1.317(9)
C1 C11 1.466(9)
C2 C3 1.427(9)
C3 C4 1.208(9)
C4 C21 1.434(8)
C5 C6 1.331(9)
C5 C31 1.488(8)
C6 C7 1.410(8)
C7 C8 1.182(8)
C8 C41 1.450(9)
C11 C12 1.370(8)
C11 C16 1.382(9)
C12 C13 1.365(9)
C13 C14 1.406(9)
C14 C15 1.386(9)
C14 C17 1.515(9)
C15 C16 1.369(10)
C17 C20 1.408(12)
C17 C18 1.448(12)
C17 C19 1.518(14)
C21 C22 1.372(8)
C21 C26 1.394(9)
C22 C23 1.381(8)
C23 C24 1.385(8)
C24 C25 1.373(9)
C24 C27 1.525(8)
C25 C26 1.371(9)
C27 C28 1.519(10)
C27 C29 1.546(10)
C27 C30 1.552(9)
C31 C36 1.388(8)
C31 C32 1.402(8)
C32 C33 1.384(8)
C33 C34 1.398(8)
C34 C35 1.391(8)
C34 C37 1.531(8)
C35 C36 1.363(9)
C37 C40 1.502(10)
C37 C38 1.528(10)
C37 C39 1.546(11)
C41 C46 1.381(9)
C41 C42 1.391(9)
C42 C43 1.383(8)
C43 C44 1.394(9)
C44 C45 1.373(9)
C44 C47 1.527(8)
C45 C46 1.401(9)
C47 C50 1.419(11)
C47 C48 1.476(11)
C47 C49 1.533(13)
